data_4066872
loop_
_publ_author_name
'Bola\~no, Tamara'
'Buil, Mar\'ia L.'
'Esteruelas, Miguel A.'
'Izquierdo, Susana'
'Lalrempuia, Ralte'
'Oliv\'an, Montserrat'
'O\~nate, Enrique'

_publ_section_title
;
 C&#x2212;C Bond Activation of the NHC Ligand of an Osmium&#x2212;Amido
 Complex
;
_journal_issue 20
_journal_name_full Organometallics
_journal_page_first 4517
_journal_paper_doi 10.1021/om100684a
_journal_volume 29
_journal_year 2010
_chemical_formula_moiety 'C41 H56 N4 Os x 2(B F4) x 0.5 (N C2 H3)'
_chemical_formula_sum 'C42 H57.5 B2 F8 N4.5 Os'
_chemical_formula_weight 989.24
_chemical_name_systematic
; 
 ? 
;
_space_group_IT_number 14
_symmetry_cell_setting monoclinic
_symmetry_space_group_name_Hall '-P 2ybc'
_symmetry_space_group_name_H-M 'P 1 21/c 1'
_atom_sites_solution_hydrogens geom
_atom_sites_solution_primary direct
_atom_sites_solution_secondary difmap
_audit_creation_method SHELXL-97
_cell_angle_alpha 90.00
_cell_angle_beta 99.531(7)
_cell_angle_gamma 90.00
_cell_formula_units_Z 4
_cell_length_a 11.288(3)
_cell_length_b 19.507(5)
_cell_length_c 20.839(6)
_cell_measurement_reflns_used 1833
_cell_measurement_temperature 100(2)
_cell_measurement_theta_max 16
_cell_measurement_theta_min 2
_cell_volume 4525(2)
_computing_cell_refinement 'SAINT+ v. 6.1 (Bruker AXS, 2000)'
_computing_data_collection 'SMART v. 5.625 (Bruker AXS, 2000)'
_computing_data_reduction 'SAINT+ v. 6.1 (Bruker AXS, 2000)'
_computing_molecular_graphics 'XP, SHELXTL v. 6.1 (Bruker, 2000)'
_computing_publication_material 'XCIF, SHELXTL v. 6.1 (Bruker, 2000)'
_computing_structure_refinement 'SHELXL-97 (Sheldrick, 1997)'
_computing_structure_solution 'SHELXS-97 (Sheldrick, 1990)'
_diffrn_ambient_temperature 100(2)
_diffrn_detector_area_resol_mean 8.26
_diffrn_measured_fraction_theta_full 0.998
_diffrn_measured_fraction_theta_max 0.923
_diffrn_measurement_device_type 'Bruker SMART APEX CCD system'
_diffrn_measurement_method '\w rotations with narrow frames'
_diffrn_radiation_monochromator graphite
_diffrn_radiation_source 'normal-focus sealed tube'
_diffrn_radiation_type MoK\a
_diffrn_radiation_wavelength 0.71073
_diffrn_reflns_av_R_equivalents 0.1308
_diffrn_reflns_av_sigmaI/netI 0.2149
_diffrn_reflns_limit_h_max 15
_diffrn_reflns_limit_h_min -14
_diffrn_reflns_limit_k_max 26
_diffrn_reflns_limit_k_min -26
_diffrn_reflns_limit_l_max 26
_diffrn_reflns_limit_l_min -28
_diffrn_reflns_number 45816
_diffrn_reflns_theta_full 27.50
_diffrn_reflns_theta_max 29.03
_diffrn_reflns_theta_min 1.83
_diffrn_standards_decay_% 'no decay'
_exptl_absorpt_coefficient_mu 2.884
_exptl_absorpt_correction_T_max 0.831
_exptl_absorpt_correction_T_min 0.710
_exptl_absorpt_correction_type multi-scan
_exptl_absorpt_process_details
;
Absorption correction performed with SADABS program. This is based on the
method of Blessing: Blessing, R. H., Acta Crystallogr., Sect. A 1995, 51, 33.

SADABS: Area-Detector Absorption Correction. Bruker-AXS 
within SAINT+ package, v. 6.1 (2000).
;
_exptl_crystal_colour brown
_exptl_crystal_density_diffrn 1.452
_exptl_crystal_density_method 'not measured'
_exptl_crystal_description 'irregular block'
_exptl_crystal_F_000 1996
_exptl_crystal_size_max 0.14
_exptl_crystal_size_mid 0.08
_exptl_crystal_size_min 0.04
_refine_diff_density_max 1.815
_refine_diff_density_min -1.080
_refine_diff_density_rms 0.132
_refine_ls_extinction_method none
_refine_ls_goodness_of_fit_ref 0.718
_refine_ls_hydrogen_treatment constr
_refine_ls_matrix_type full
_refine_ls_number_parameters 531
_refine_ls_number_reflns 11151
_refine_ls_number_restraints 2
_refine_ls_restrained_S_all 0.719
_refine_ls_R_factor_all 0.1184
_refine_ls_R_factor_gt 0.0494
_refine_ls_shift/su_max 0.002
_refine_ls_shift/su_mean 0.000
_refine_ls_structure_factor_coef Fsqd
_refine_ls_weighting_details 'calc w=1/[\s^2^(Fo^2^)+(0.0225P)^2^+0.0000P] where P=(Fo^2^+2Fc^2^)/3'
_refine_ls_weighting_scheme calc
_refine_ls_wR_factor_gt 0.0832
_refine_ls_wR_factor_ref 0.0951
_reflns_number_gt 5669
_reflns_number_total 11151
_reflns_threshold_expression >2sigma(I)
_cod_data_source_file om100684a_si_001.cif
_cod_data_source_block mae264as
_cod_original_cell_volume 4526(2)
_cod_original_sg_symbol_H-M P2(1)/c
_cod_original_formula_sum 'C42 H57.50 B2 F8 N4.50 Os'
_cod_database_code 4066872

loop_
_symmetry_equiv_pos_as_xyz
'x, y, z'
'-x, y+1/2, -z+1/2'
'-x, -y, -z'
'x, -y-1/2, z-1/2'

loop_
_atom_site_label
_atom_site_type_symbol
_atom_site_fract_x
_atom_site_fract_y
_atom_site_fract_z
_atom_site_U_iso_or_equiv
_atom_site_adp_type
_atom_site_occupancy
_atom_site_symmetry_multiplicity
_atom_site_calc_flag
_atom_site_refinement_flags
Os Os 0.15251(2) 0.690135(14) 0.307882(13) 0.02219(8) Uani 1 1 d .
N1 N 0.4089(4) 0.7067(2) 0.3930(2) 0.0190(13) Uani 1 1 d .
N2 N 0.2737(4) 0.7386(3) 0.4483(3) 0.0228(13) Uani 1 1 d .
N3 N 0.1771(4) 0.5942(3) 0.3453(3) 0.0241(13) Uani 1 1 d .
N4 N 0.0228(4) 0.6926(3) 0.3654(2) 0.0294(13) Uani 1 1 d .
C1 C 0.2859(5) 0.7163(3) 0.3865(3) 0.0238(16) Uani 1 1 d .
C2 C 0.4656(5) 0.7207(3) 0.4551(3) 0.0229(16) Uani 1 1 d .
H2 H 0.5495 0.7172 0.4705 0.028 Uiso 1 1 calc R
C3 C 0.3837(5) 0.7399(3) 0.4900(3) 0.0275(17) Uani 1 1 d .
H3 H 0.3971 0.7522 0.5347 0.033 Uiso 1 1 calc R
C4 C 0.4807(5) 0.6911(4) 0.3439(3) 0.0233(14) Uani 1 1 d .
C5 C 0.5195(5) 0.7464(4) 0.3098(3) 0.0241(16) Uani 1 1 d .
C6 C 0.5933(5) 0.7322(4) 0.2644(3) 0.0314(18) Uani 1 1 d .
H6 H 0.6187 0.7684 0.2394 0.038 Uiso 1 1 calc R
C7 C 0.6300(6) 0.6663(4) 0.2555(3) 0.035(2) Uani 1 1 d .
H7 H 0.6796 0.6572 0.2238 0.042 Uiso 1 1 calc R
C8 C 0.5954(5) 0.6128(4) 0.2921(3) 0.0300(17) Uani 1 1 d .
H8 H 0.6226 0.5676 0.2856 0.036 Uiso 1 1 calc R
C9 C 0.5212(5) 0.6243(4) 0.3383(3) 0.0239(16) Uani 1 1 d .
C10 C 0.4900(6) 0.8204(4) 0.3233(3) 0.0328(18) Uani 1 1 d .
H10 H 0.4141 0.8206 0.3421 0.039 Uiso 1 1 calc R
C11 C 0.4713(6) 0.8669(4) 0.2638(4) 0.041(2) Uani 1 1 d .
H11A H 0.5473 0.8720 0.2474 0.062 Uiso 1 1 calc R
H11B H 0.4436 0.9120 0.2759 0.062 Uiso 1 1 calc R
H11C H 0.4109 0.8467 0.2299 0.062 Uiso 1 1 calc R
C12 C 0.5888(6) 0.8518(4) 0.3736(4) 0.049(2) Uani 1 1 d .
H12A H 0.5964 0.8256 0.4142 0.074 Uiso 1 1 calc R
H12B H 0.5682 0.8995 0.3818 0.074 Uiso 1 1 calc R
H12C H 0.6651 0.8505 0.3570 0.074 Uiso 1 1 calc R
C13 C 0.4940(5) 0.5666(3) 0.3815(3) 0.0257(16) Uani 1 1 d .
H13 H 0.4234 0.5805 0.4018 0.031 Uiso 1 1 calc R
C14 C 0.4621(6) 0.4989(4) 0.3448(4) 0.041(2) Uani 1 1 d .
H14A H 0.4004 0.5074 0.3066 0.061 Uiso 1 1 calc R
H14B H 0.4315 0.4660 0.3736 0.061 Uiso 1 1 calc R
H14C H 0.5341 0.4800 0.3307 0.061 Uiso 1 1 calc R
C15 C 0.6005(5) 0.5534(3) 0.4366(3) 0.0341(18) Uani 1 1 d .
H15A H 0.6722 0.5424 0.4178 0.051 Uiso 1 1 calc R
H15B H 0.5814 0.5150 0.4633 0.051 Uiso 1 1 calc R
H15C H 0.6156 0.5946 0.4637 0.051 Uiso 1 1 calc R
C16 C 0.1669(5) 0.7572(3) 0.4760(3) 0.0251(16) Uani 1 1 d .
C17 C 0.1177(6) 0.8235(3) 0.4626(3) 0.0300(18) Uani 1 1 d .
C18 C 0.0248(6) 0.8404(4) 0.4968(3) 0.038(2) Uani 1 1 d .
H18 H -0.0123 0.8840 0.4900 0.045 Uiso 1 1 calc R
C19 C -0.0144(6) 0.7957(4) 0.5401(3) 0.037(2) Uani 1 1 d .
H19 H -0.0775 0.8090 0.5625 0.045 Uiso 1 1 calc R
C20 C 0.0371(6) 0.7319(4) 0.5510(3) 0.0328(18) Uani 1 1 d .
H20 H 0.0092 0.7020 0.5812 0.039 Uiso 1 1 calc R
C21 C 0.1288(5) 0.7103(3) 0.5191(3) 0.0233(16) Uani 1 1 d .
C22 C 0.1640(6) 0.8730(4) 0.4164(3) 0.0367(19) Uani 1 1 d .
H22 H 0.1714 0.8468 0.3761 0.044 Uiso 1 1 calc R
C23 C 0.0767(7) 0.9321(4) 0.3960(3) 0.049(2) Uani 1 1 d .
H23A H -0.0029 0.9136 0.3788 0.073 Uiso 1 1 calc R
H23B H 0.1057 0.9595 0.3623 0.073 Uiso 1 1 calc R
H23C H 0.0715 0.9612 0.4339 0.073 Uiso 1 1 calc R
C24 C 0.2863(6) 0.9020(4) 0.4423(4) 0.046(2) Uani 1 1 d .
H24A H 0.2817 0.9302 0.4807 0.070 Uiso 1 1 calc R
H24B H 0.3136 0.9302 0.4087 0.070 Uiso 1 1 calc R
H24C H 0.3431 0.8643 0.4542 0.070 Uiso 1 1 calc R
C25 C 0.1827(6) 0.6395(3) 0.5311(3) 0.0270(17) Uani 1 1 d .
H25 H 0.2417 0.6326 0.5008 0.032 Uiso 1 1 calc R
C26 C 0.0875(6) 0.5831(4) 0.5178(3) 0.045(2) Uani 1 1 d .
H26A H 0.0273 0.5897 0.5461 0.068 Uiso 1 1 calc R
H26B H 0.1258 0.5382 0.5266 0.068 Uiso 1 1 calc R
H26C H 0.0486 0.5853 0.4722 0.068 Uiso 1 1 calc R
C27 C 0.2502(6) 0.6340(4) 0.6003(3) 0.045(2) Uani 1 1 d .
H27A H 0.3180 0.6661 0.6063 0.067 Uiso 1 1 calc R
H27B H 0.2803 0.5872 0.6084 0.067 Uiso 1 1 calc R
H27C H 0.1960 0.6453 0.6310 0.067 Uiso 1 1 calc R
C28 C 0.1753(5) 0.5385(4) 0.3648(3) 0.0270(17) Uani 1 1 d .
C29 C 0.1747(6) 0.4692(3) 0.3886(4) 0.040(2) Uani 1 1 d .
H29A H 0.0918 0.4552 0.3901 0.059 Uiso 1 1 calc R
H29B H 0.2221 0.4668 0.4324 0.059 Uiso 1 1 calc R
H29C H 0.2095 0.4386 0.3594 0.059 Uiso 1 1 calc R
C30 C -0.0650(6) 0.6903(4) 0.3865(3) 0.0345(17) Uani 1 1 d .
C31 C -0.1764(5) 0.6867(5) 0.4136(3) 0.054(2) Uani 1 1 d .
H31A H -0.2262 0.6491 0.3929 0.081 Uiso 1 1 calc R
H31B H -0.2202 0.7300 0.4055 0.081 Uiso 1 1 calc R
H31C H -0.1574 0.6785 0.4606 0.081 Uiso 1 1 calc R
C32 C 0.1693(6) 0.7793(4) 0.2468(3) 0.0325(19) Uani 1 1 d .
H32 H 0.2024 0.8229 0.2598 0.039 Uiso 1 1 calc R
C33 C 0.0469(6) 0.7680(4) 0.2439(3) 0.0312(18) Uani 1 1 d .
C34 C 0.0022(5) 0.7013(4) 0.2255(3) 0.0296(18) Uani 1 1 d .
H34 H -0.0808 0.6920 0.2240 0.036 Uiso 1 1 calc R
C35 C 0.0770(6) 0.6495(4) 0.2097(3) 0.0297(17) Uani 1 1 d .
H35 H 0.0447 0.6056 0.1973 0.036 Uiso 1 1 calc R
C36 C 0.2018(6) 0.6621(4) 0.2120(3) 0.0315(18) Uani 1 1 d .
C37 C 0.2456(6) 0.7262(4) 0.2304(3) 0.0311(18) Uani 1 1 d .
H37 H 0.3288 0.7353 0.2322 0.037 Uiso 1 1 calc R
C38 C 0.2851(6) 0.6072(4) 0.1915(3) 0.038(2) Uani 1 1 d .
H38 H 0.3573 0.6042 0.2264 0.046 Uiso 1 1 calc R
C39 C 0.2302(6) 0.5351(4) 0.1820(4) 0.048(2) Uani 1 1 d .
H39A H 0.2001 0.5212 0.2215 0.073 Uiso 1 1 calc R
H39B H 0.2918 0.5026 0.1732 0.073 Uiso 1 1 calc R
H39C H 0.1638 0.5355 0.1452 0.073 Uiso 1 1 calc R
C40 C 0.3274(6) 0.6306(4) 0.1296(3) 0.053(2) Uani 1 1 d .
H40A H 0.2576 0.6419 0.0967 0.080 Uiso 1 1 calc R
H40B H 0.3734 0.5937 0.1133 0.080 Uiso 1 1 calc R
H40C H 0.3784 0.6712 0.1388 0.080 Uiso 1 1 calc R
C41 C -0.0385(6) 0.8225(3) 0.2601(3) 0.039(2) Uani 1 1 d .
H41A H 0.0062 0.8648 0.2728 0.059 Uiso 1 1 calc R
H41B H -0.0775 0.8067 0.2960 0.059 Uiso 1 1 calc R
H41C H -0.0996 0.8314 0.2218 0.059 Uiso 1 1 calc R
F1 F 0.8473(4) 0.5655(2) 0.2354(2) 0.0617(14) Uani 1 1 d .
F2 F 0.8770(4) 0.5321(2) 0.3408(2) 0.0627(14) Uani 1 1 d .
F3 F 0.9850(4) 0.4863(2) 0.2686(2) 0.0604(14) Uani 1 1 d .
F4 F 0.7873(4) 0.4613(2) 0.2606(2) 0.0684(15) Uani 1 1 d .
F5 F 0.7849(3) 0.7456(2) 0.13453(19) 0.0494(12) Uani 1 1 d .
F6 F 0.7216(3) 0.8174(2) 0.05032(18) 0.0479(11) Uani 1 1 d .
F7 F 0.6867(4) 0.8413(2) 0.1525(2) 0.0520(12) Uani 1 1 d .
F8 F 0.5883(3) 0.7538(2) 0.0962(2) 0.0516(13) Uani 1 1 d .
B1 B 0.8745(8) 0.5112(5) 0.2774(5) 0.037(2) Uani 1 1 d .
B2 B 0.6937(7) 0.7893(4) 0.1072(4) 0.029(2) Uani 1 1 d .
N5 N 0.2315(8) 1.0677(5) 0.5080(5) 0.029(3) Uiso 0.50 1 d PD
C42 C 0.2769(9) 1.0784(6) 0.4692(5) 0.016(3) Uiso 0.50 1 d PD
C43 C 0.3344(9) 1.0877(6) 0.4172(5) 0.013(3) Uiso 0.50 1 d PD
H43A H 0.4103 1.0622 0.4242 0.020 Uiso 0.50 1 calc PR
H43B H 0.3509 1.1365 0.4123 0.020 Uiso 0.50 1 calc PR
H43C H 0.2834 1.0709 0.3777 0.020 Uiso 0.50 1 calc PR

loop_
_atom_site_aniso_label
_atom_site_aniso_U_11
_atom_site_aniso_U_22
_atom_site_aniso_U_33
_atom_site_aniso_U_23
_atom_site_aniso_U_13
_atom_site_aniso_U_12
Os 0.01862(12) 0.02793(14) 0.01928(13) 0.00340(17) 0.00094(9) -0.00198(16)
N1 0.018(3) 0.023(3) 0.014(3) -0.002(2) 0.001(2) -0.003(2)
N2 0.014(3) 0.025(3) 0.029(3) 0.001(3) 0.002(3) 0.001(2)
N3 0.021(3) 0.031(4) 0.019(3) -0.006(3) 0.003(2) 0.001(3)
N4 0.032(3) 0.030(3) 0.023(3) 0.002(3) -0.006(3) -0.010(3)
C1 0.025(4) 0.024(4) 0.025(4) 0.010(3) 0.014(3) 0.003(3)
C2 0.017(3) 0.030(4) 0.022(4) 0.001(3) 0.003(3) 0.002(3)
C3 0.023(4) 0.033(4) 0.023(4) -0.001(3) -0.005(3) -0.002(3)
C4 0.016(3) 0.038(4) 0.016(3) 0.004(4) 0.004(3) 0.000(4)
C5 0.014(3) 0.040(5) 0.017(4) 0.003(3) 0.000(3) -0.002(3)
C6 0.023(4) 0.041(5) 0.031(5) 0.007(4) 0.008(3) 0.001(3)
C7 0.023(4) 0.054(6) 0.030(5) 0.001(4) 0.011(3) -0.002(4)
C8 0.028(4) 0.028(4) 0.033(5) -0.008(4) 0.004(3) 0.002(3)
C9 0.016(3) 0.034(4) 0.021(4) -0.007(3) 0.001(3) 0.000(3)
C10 0.031(4) 0.035(5) 0.033(4) 0.009(4) 0.007(3) -0.001(4)
C11 0.033(4) 0.043(5) 0.051(6) 0.014(4) 0.018(4) 0.004(4)
C12 0.064(5) 0.037(5) 0.044(5) 0.002(4) -0.004(4) -0.010(4)
C13 0.027(4) 0.024(4) 0.026(4) -0.007(3) 0.005(3) 0.001(3)
C14 0.032(4) 0.038(5) 0.051(5) 0.000(4) 0.002(4) 0.004(4)
C15 0.032(4) 0.035(5) 0.036(5) -0.001(4) 0.005(3) -0.005(3)
C16 0.022(4) 0.035(4) 0.017(4) -0.001(3) -0.002(3) 0.005(3)
C17 0.031(4) 0.034(5) 0.024(4) -0.003(3) 0.000(3) 0.006(3)
C18 0.035(4) 0.042(5) 0.034(5) -0.004(4) 0.002(4) 0.011(4)
C19 0.031(4) 0.053(6) 0.029(4) -0.011(4) 0.009(3) 0.007(4)
C20 0.035(4) 0.043(5) 0.022(4) -0.005(4) 0.008(3) -0.005(4)
C21 0.023(3) 0.031(4) 0.015(4) 0.001(3) 0.002(3) -0.004(3)
C22 0.054(5) 0.030(5) 0.026(4) 0.004(4) 0.005(4) 0.005(4)
C23 0.077(6) 0.035(5) 0.034(5) 0.002(4) 0.010(4) 0.016(5)
C24 0.051(5) 0.038(5) 0.050(6) 0.003(4) 0.009(4) -0.008(4)
C25 0.029(4) 0.032(4) 0.019(4) 0.001(3) 0.003(3) -0.002(3)
C26 0.062(5) 0.037(5) 0.040(5) 0.006(4) 0.015(4) -0.007(4)
C27 0.064(5) 0.041(5) 0.027(5) 0.007(4) -0.001(4) 0.006(4)
C28 0.023(4) 0.033(5) 0.023(4) -0.009(4) -0.001(3) 0.003(3)
C29 0.039(4) 0.033(5) 0.048(5) 0.007(4) 0.013(4) -0.004(4)
C30 0.029(4) 0.042(4) 0.029(4) 0.004(4) -0.005(3) -0.009(4)
C31 0.025(4) 0.098(7) 0.040(5) 0.005(6) 0.003(3) -0.008(5)
C32 0.027(4) 0.031(4) 0.032(5) 0.005(4) -0.015(3) -0.012(3)
C33 0.035(4) 0.037(5) 0.021(4) 0.006(4) 0.001(3) 0.001(4)
C34 0.019(3) 0.047(5) 0.021(4) 0.013(4) -0.002(3) -0.004(4)
C35 0.027(4) 0.038(5) 0.022(4) 0.000(3) -0.003(3) -0.005(3)
C36 0.030(4) 0.046(5) 0.018(4) 0.013(4) -0.002(3) -0.008(4)
C37 0.021(4) 0.044(5) 0.026(4) 0.007(4) -0.004(3) -0.010(4)
C38 0.029(4) 0.062(6) 0.024(4) -0.005(4) 0.006(3) 0.002(4)
C39 0.045(5) 0.052(6) 0.047(6) -0.018(5) 0.006(4) 0.005(4)
C40 0.038(5) 0.086(7) 0.038(5) 0.005(5) 0.015(4) 0.015(5)
C41 0.042(4) 0.034(5) 0.037(5) 0.008(4) -0.004(4) 0.001(4)
F1 0.054(3) 0.054(3) 0.080(4) 0.018(3) 0.020(3) 0.008(3)
F2 0.062(3) 0.073(4) 0.056(3) -0.009(3) 0.019(3) -0.001(3)
F3 0.043(3) 0.064(3) 0.068(4) -0.023(3) -0.008(2) 0.011(2)
F4 0.057(3) 0.061(3) 0.081(4) 0.010(3) -0.005(3) -0.028(3)
F5 0.039(2) 0.068(3) 0.038(3) 0.001(2) -0.004(2) 0.015(2)
F6 0.048(2) 0.066(3) 0.030(2) 0.007(3) 0.006(2) 0.001(2)
F7 0.064(3) 0.042(3) 0.055(3) -0.003(2) 0.023(2) -0.004(2)
F8 0.039(2) 0.062(3) 0.047(3) 0.016(2) -0.013(2) -0.015(2)
B1 0.030(5) 0.029(5) 0.051(7) 0.000(5) -0.001(5) 0.008(4)
B2 0.031(5) 0.034(6) 0.020(5) -0.001(4) -0.002(4) -0.004(4)

loop_
_atom_type_symbol
_atom_type_description
_atom_type_scat_dispersion_real
_atom_type_scat_dispersion_imag
_atom_type_scat_source
C C 0.0033 0.0016 'International Tables Vol C Tables 4.2.6.8 and 6.1.1.4'
H H 0.0000 0.0000 'International Tables Vol C Tables 4.2.6.8 and 6.1.1.4'
B B 0.0013 0.0007 'International Tables Vol C Tables 4.2.6.8 and 6.1.1.4'
N N 0.0061 0.0033 'International Tables Vol C Tables 4.2.6.8 and 6.1.1.4'
F F 0.0171 0.0103 'International Tables Vol C Tables 4.2.6.8 and 6.1.1.4'
Os Os -1.2165 7.6030 'International Tables Vol C Tables 4.2.6.8 and 6.1.1.4'

loop_
_geom_angle_atom_site_label_1
_geom_angle_atom_site_label_2
_geom_angle_atom_site_label_3
_geom_angle
N3 Os N4 82.0(2)
N3 Os C1 83.6(2)
N4 Os C1 91.6(2)
N3 Os C32 160.1(2)
N4 Os C32 117.6(3)
C1 Os C32 98.1(2)
N3 Os C37 122.0(2)
N4 Os C37 155.1(2)
C1 Os C37 97.4(2)
C32 Os C37 38.1(2)
N3 Os C34 115.3(2)
N4 Os C34 85.5(2)
C1 Os C34 160.1(3)
C32 Os C34 66.3(2)
C37 Os C34 78.2(2)
N3 Os C35 91.9(2)
N4 Os C35 110.2(2)
C1 Os C35 157.0(2)
C32 Os C35 78.7(2)
C37 Os C35 66.0(2)
C34 Os C35 36.5(2)
N3 Os C36 94.6(2)
N4 Os C36 147.4(2)
C1 Os C36 120.5(2)
C32 Os C36 67.3(3)
C37 Os C36 36.3(2)
C34 Os C36 66.6(2)
C35 Os C36 37.2(2)
N3 Os C33 152.0(2)
N4 Os C33 88.3(2)
C1 Os C33 123.0(3)
C32 Os C33 36.7(2)
C37 Os C33 67.3(2)
C34 Os C33 37.4(2)
C35 Os C33 67.0(3)
C36 Os C33 79.6(3)
C2 N1 C1 111.6(5)
C2 N1 C4 118.8(5)
C1 N1 C4 129.3(5)
C1 N2 C3 111.7(5)
C1 N2 C16 131.1(5)
C3 N2 C16 117.1(5)
C28 N3 Os 171.2(5)
C30 N4 Os 166.3(5)
N1 C1 N2 101.8(5)
N1 C1 Os 128.4(5)
N2 C1 Os 129.3(4)
C3 C2 N1 108.4(5)
C3 C2 H2 125.8
N1 C2 H2 125.8
C2 C3 N2 106.5(6)
C2 C3 H3 126.7
N2 C3 H3 126.7
C9 C4 C5 122.9(6)
C9 C4 N1 119.3(6)
C5 C4 N1 117.2(6)
C6 C5 C4 117.7(7)
C6 C5 C10 119.3(6)
C4 C5 C10 122.8(6)
C7 C6 C5 120.5(7)
C7 C6 H6 119.8
C5 C6 H6 119.8
C6 C7 C8 120.8(7)
C6 C7 H7 119.6
C8 C7 H7 119.6
C7 C8 C9 121.0(7)
C7 C8 H8 119.5
C9 C8 H8 119.5
C4 C9 C8 116.9(6)
C4 C9 C13 123.2(6)
C8 C9 C13 119.8(6)
C5 C10 C11 115.0(6)
C5 C10 C12 110.5(5)
C11 C10 C12 107.9(6)
C5 C10 H10 107.7
C11 C10 H10 107.7
C12 C10 H10 107.7
C10 C11 H11A 109.5
C10 C11 H11B 109.5
H11A C11 H11B 109.5
C10 C11 H11C 109.5
H11A C11 H11C 109.5
H11B C11 H11C 109.5
C10 C12 H12A 109.5
C10 C12 H12B 109.5
H12A C12 H12B 109.5
C10 C12 H12C 109.5
H12A C12 H12C 109.5
H12B C12 H12C 109.5
C9 C13 C14 113.6(6)
C9 C13 C15 111.0(5)
C14 C13 C15 108.5(5)
C9 C13 H13 107.9
C14 C13 H13 107.9
C15 C13 H13 107.9
C13 C14 H14A 109.5
C13 C14 H14B 109.5
H14A C14 H14B 109.5
C13 C14 H14C 109.5
H14A C14 H14C 109.5
H14B C14 H14C 109.5
C13 C15 H15A 109.5
C13 C15 H15B 109.5
H15A C15 H15B 109.5
C13 C15 H15C 109.5
H15A C15 H15C 109.5
H15B C15 H15C 109.5
C21 C16 C17 124.8(6)
C21 C16 N2 116.9(6)
C17 C16 N2 118.1(6)
C18 C17 C16 114.7(6)
C18 C17 C22 122.5(6)
C16 C17 C22 122.8(6)
C19 C18 C17 122.1(7)
C19 C18 H18 118.9
C17 C18 H18 118.9
C20 C19 C18 120.4(7)
C20 C19 H19 119.8
C18 C19 H19 119.8
C19 C20 C21 121.6(7)
C19 C20 H20 119.2
C21 C20 H20 119.2
C20 C21 C16 116.4(6)
C20 C21 C25 120.6(6)
C16 C21 C25 123.0(6)
C24 C22 C17 113.8(6)
C24 C22 C23 109.1(6)
C17 C22 C23 112.5(6)
C24 C22 H22 107.0
C17 C22 H22 107.0
C23 C22 H22 107.0
C22 C23 H23A 109.5
C22 C23 H23B 109.5
H23A C23 H23B 109.5
C22 C23 H23C 109.5
H23A C23 H23C 109.5
H23B C23 H23C 109.5
C22 C24 H24A 109.5
C22 C24 H24B 109.5
H24A C24 H24B 109.5
C22 C24 H24C 109.5
H24A C24 H24C 109.5
H24B C24 H24C 109.5
C21 C25 C27 110.2(6)
C21 C25 C26 112.0(5)
C27 C25 C26 110.4(6)
C21 C25 H25 108.0
C27 C25 H25 108.0
C26 C25 H25 108.0
C25 C26 H26A 109.5
C25 C26 H26B 109.5
H26A C26 H26B 109.5
C25 C26 H26C 109.5
H26A C26 H26C 109.5
H26B C26 H26C 109.5
C25 C27 H27A 109.5
C25 C27 H27B 109.5
H27A C27 H27B 109.5
C25 C27 H27C 109.5
H27A C27 H27C 109.5
H27B C27 H27C 109.5
N3 C28 C29 179.2(8)
C28 C29 H29A 109.5
C28 C29 H29B 109.5
H29A C29 H29B 109.5
C28 C29 H29C 109.5
H29A C29 H29C 109.5
H29B C29 H29C 109.5
N4 C30 C31 179.4(9)
C30 C31 H31A 109.5
C30 C31 H31B 109.5
H31A C31 H31B 109.5
C30 C31 H31C 109.5
H31A C31 H31C 109.5
H31B C31 H31C 109.5
C33 C32 C37 120.7(6)
C33 C32 Os 73.6(4)
C37 C32 Os 71.0(4)
C33 C32 H32 119.7
C37 C32 H32 119.7
Os C32 H32 127.9
C32 C33 C34 117.5(6)
C32 C33 C41 123.0(7)
C34 C33 C41 119.5(6)
C32 C33 Os 69.7(4)
C34 C33 Os 70.7(4)
C41 C33 Os 130.1(5)
C35 C34 C33 121.7(6)
C35 C34 Os 72.3(4)
C33 C34 Os 71.9(4)
C35 C34 H34 119.1
C33 C34 H34 119.1
Os C34 H34 129.2
C34 C35 C36 120.2(7)
C34 C35 Os 71.3(4)
C36 C35 Os 71.4(4)
C34 C35 H35 119.9
C36 C35 H35 119.9
Os C35 H35 129.9
C37 C36 C35 118.3(7)
C37 C36 C38 120.3(6)
C35 C36 C38 121.3(7)
C37 C36 Os 70.0(4)
C35 C36 Os 71.3(4)
C38 C36 Os 132.6(5)
C36 C37 C32 121.6(6)
C36 C37 Os 73.6(4)
C32 C37 Os 70.9(4)
C36 C37 H37 119.2
C32 C37 H37 119.2
Os C37 H37 128.6
C40 C38 C36 108.7(6)
C40 C38 C39 110.0(6)
C36 C38 C39 115.0(6)
C40 C38 H38 107.6
C36 C38 H38 107.6
C39 C38 H38 107.6
C38 C39 H39A 109.5
C38 C39 H39B 109.5
H39A C39 H39B 109.5
C38 C39 H39C 109.5
H39A C39 H39C 109.5
H39B C39 H39C 109.5
C38 C40 H40A 109.5
C38 C40 H40B 109.5
H40A C40 H40B 109.5
C38 C40 H40C 109.5
H40A C40 H40C 109.5
H40B C40 H40C 109.5
C33 C41 H41A 109.5
C33 C41 H41B 109.5
H41A C41 H41B 109.5
C33 C41 H41C 109.5
H41A C41 H41C 109.5
H41B C41 H41C 109.5
F1 B1 F2 110.5(7)
F1 B1 F3 107.3(7)
F2 B1 F3 110.9(7)
F1 B1 F4 107.8(7)
F2 B1 F4 110.5(8)
F3 B1 F4 109.8(7)
F8 B2 F5 109.0(6)
F8 B2 F6 111.8(6)
F5 B2 F6 109.7(6)
F8 B2 F7 109.7(6)
F5 B2 F7 106.9(6)
F6 B2 F7 109.6(6)
N5 C42 C43 175.9(15)
C42 C43 H43A 109.5
C42 C43 H43B 109.5
H43A C43 H43B 109.5
C42 C43 H43C 109.5
H43A C43 H43C 109.5
H43B C43 H43C 109.5

loop_
_geom_bond_atom_site_label_1
_geom_bond_atom_site_label_2
_geom_bond_distance
Os N3 2.028(6)
Os N4 2.040(6)
Os C1 2.096(7)
Os C32 2.183(7)
Os C37 2.184(7)
Os C34 2.216(6)
Os C35 2.228(6)
Os C36 2.230(7)
Os C33 2.231(7)
N1 C2 1.375(7)
N1 C1 1.386(7)
N1 C4 1.438(7)
N2 C1 1.386(8)
N2 C3 1.392(7)
N2 C16 1.466(7)
N3 C28 1.161(8)
N4 C30 1.149(7)
C2 C3 1.321(8)
C2 H2 0.9500
C3 H3 0.9500
C4 C9 1.392(9)
C4 C5 1.401(9)
C5 C6 1.389(8)
C5 C10 1.518(9)
C6 C7 1.374(9)
C6 H6 0.9500
C7 C8 1.386(9)
C7 H7 0.9500
C8 C9 1.396(8)
C8 H8 0.9500
C9 C13 1.505(9)
C10 C11 1.521(8)
C10 C12 1.527(8)
C10 H10 1.0000
C11 H11A 0.9800
C11 H11B 0.9800
C11 H11C 0.9800
C12 H12A 0.9800
C12 H12B 0.9800
C12 H12C 0.9800
C13 C14 1.539(8)
C13 C15 1.541(8)
C13 H13 1.0000
C14 H14A 0.9800
C14 H14B 0.9800
C14 H14C 0.9800
C15 H15A 0.9800
C15 H15B 0.9800
C15 H15C 0.9800
C16 C21 1.398(8)
C16 C17 1.417(9)
C17 C18 1.401(9)
C17 C22 1.518(9)
C18 C19 1.379(9)
C18 H18 0.9500
C19 C20 1.376(9)
C19 H19 0.9500
C20 C21 1.386(8)
C20 H20 0.9500
C21 C25 1.514(8)
C22 C24 1.506(9)
C22 C23 1.530(9)
C22 H22 1.0000
C23 H23A 0.9800
C23 H23B 0.9800
C23 H23C 0.9800
C24 H24A 0.9800
C24 H24B 0.9800
C24 H24C 0.9800
C25 C27 1.520(8)
C25 C26 1.530(8)
C25 H25 1.0000
C26 H26A 0.9800
C26 H26B 0.9800
C26 H26C 0.9800
C27 H27A 0.9800
C27 H27B 0.9800
C27 H27C 0.9800
C28 C29 1.440(9)
C29 H29A 0.9800
C29 H29B 0.9800
C29 H29C 0.9800
C30 C31 1.464(8)
C31 H31A 0.9800
C31 H31B 0.9800
C31 H31C 0.9800
C32 C33 1.390(8)
C32 C37 1.425(9)
C32 H32 0.9500
C33 C34 1.425(9)
C33 C41 1.510(9)
C34 C35 1.391(9)
C34 H34 0.9500
C35 C36 1.423(8)
C35 H35 0.9500
C36 C37 1.376(9)
C36 C38 1.531(9)
C37 H37 0.9500
C38 C40 1.518(9)
C38 C39 1.537(9)
C38 H38 1.0000
C39 H39A 0.9800
C39 H39B 0.9800
C39 H39C 0.9800
C40 H40A 0.9800
C40 H40B 0.9800
C40 H40C 0.9800
C41 H41A 0.9800
C41 H41B 0.9800
C41 H41C 0.9800
F1 B1 1.376(9)
F2 B1 1.378(10)
F3 B1 1.378(9)
F4 B1 1.388(9)
F5 B2 1.385(8)
F6 B2 1.388(9)
F7 B2 1.398(8)
F8 B2 1.363(8)
N5 C42 1.047(8)
C42 C43 1.365(8)
C43 H43A 0.9800
C43 H43B 0.9800
C43 H43C 0.9800
